data_1560255
loop_
_publ_author_name
'Sanchay J. Bora'
'Rima Paul'
'Mithun Nandi'
'Pradip K. Bhattacharyya'

_publ_section_title
;
 Two-fold interpenetrating btc based cobaltous coordination polymer: A
 promising catalyst for solvent free oxidation of 1-hexene
;
_journal_name_full 'Journal of Solid State Chemistry'
_journal_page_first 38
_journal_page_last 44
_journal_paper_doi 10.1016/j.jssc.2017.08.034
_journal_volume 256
_journal_year 2017
_chemical_formula_moiety 'C29 H35 Co1.50 N8 O6'
_chemical_formula_sum 'C29 H35 Co1.5 N8 O6'
_chemical_formula_weight 680.05
_chemical_name_common 'Co(II)-btc-dmp polymer'
_chemical_name_systematic
;
Poly[octakis(3,5-dimethylpyrazole)bis
(benzene 1,3,5-tricarboxylato)tricobalt(II)]
;
_space_group_IT_number 2
_space_group_name_Hall '-P 1'
_space_group_name_H-M_alt 'P -1'
_symmetry_cell_setting triclinic
_symmetry_space_group_name_H-M 'P -1'
_atom_sites_solution_hydrogens geom
_atom_sites_solution_primary direct
_atom_sites_solution_secondary difmap
_cell_angle_alpha 77.576(14)
_cell_angle_beta 76.453(13)
_cell_angle_gamma 89.893(13)
_cell_formula_units_Z 4
_cell_length_a 9.243(2)
_cell_length_b 18.985(5)
_cell_length_c 19.661(5)
_cell_measurement_reflns_used 9882
_cell_measurement_temperature 296(2)
_cell_measurement_theta_max 27.68
_cell_measurement_theta_min 2.47
_cell_volume 3271.3(14)
_computing_cell_refinement 'Bruker SAINT'
_computing_data_collection 'Bruker APEX2'
_computing_data_reduction 'Bruker SAINT'
_computing_structure_refinement 'SHELXL-97 (Sheldrick, 2008)'
_computing_structure_solution 'SHELXS-97 (Sheldrick, 2008)'
_diffrn_ambient_temperature 296(2)
_diffrn_measured_fraction_theta_full 0.974
_diffrn_measured_fraction_theta_max 0.974
_diffrn_measurement_device_type 'Bruker APEX-II CCD'
_diffrn_measurement_method '\f and \w scans'
_diffrn_radiation_monochromator graphite
_diffrn_radiation_source 'fine-focus sealed tube'
_diffrn_radiation_type MoK\a
_diffrn_radiation_wavelength 0.71073
_diffrn_reflns_av_R_equivalents 0.0948
_diffrn_reflns_av_sigmaI/netI 0.1718
_diffrn_reflns_limit_h_max 12
_diffrn_reflns_limit_h_min -12
_diffrn_reflns_limit_k_max 26
_diffrn_reflns_limit_k_min -26
_diffrn_reflns_limit_l_max 27
_diffrn_reflns_limit_l_min -27
_diffrn_reflns_number 60001
_diffrn_reflns_theta_full 30.09
_diffrn_reflns_theta_max 30.09
_diffrn_reflns_theta_min 1.10
_diffrn_standards_number 0
_exptl_absorpt_coefficient_mu 0.822
_exptl_absorpt_correction_T_max 0.9150
_exptl_absorpt_correction_T_min 0.8086
_exptl_crystal_colour pink
_exptl_crystal_density_diffrn 1.381
_exptl_crystal_density_method 'not measured'
_exptl_crystal_description block
_exptl_crystal_F_000 1414
_exptl_crystal_size_max 0.27
_exptl_crystal_size_mid 0.23
_exptl_crystal_size_min 0.11
_refine_diff_density_max 0.616
_refine_diff_density_min -0.912
_refine_diff_density_rms 0.101
_refine_ls_extinction_coef 0.0020(3)
_refine_ls_extinction_expression Fc^*^=kFc[1+0.001xFc^2^\l^3^/sin(2\q)]^-1/4^
_refine_ls_extinction_method SHELXL
_refine_ls_goodness_of_fit_ref 0.948
_refine_ls_hydrogen_treatment mixed
_refine_ls_matrix_type full
_refine_ls_number_parameters 822
_refine_ls_number_reflns 18732
_refine_ls_number_restraints 0
_refine_ls_restrained_S_all 0.948
_refine_ls_R_factor_all 0.1351
_refine_ls_R_factor_gt 0.0471
_refine_ls_shift/su_max 0.001
_refine_ls_shift/su_mean 0.000
_refine_ls_structure_factor_coef Fsqd
_refine_ls_weighting_details 'calc w=1/[\s^2^(Fo^2^)+(0.0668P)^2^+0.0000P] where P=(Fo^2^+2Fc^2^)/3'
_refine_ls_weighting_scheme calc
_refine_ls_wR_factor_gt 0.1166
_refine_ls_wR_factor_ref 0.1404
_reflns_number_gt 10528
_reflns_number_total 18732
_reflns_threshold_expression >2\s(I)
_cod_data_source_file JSSC-2017-256-38.cif
_cod_data_source_block sjb01_0m
_cod_original_cell_volume 3271.2(15)
_cod_original_formula_sum 'C29 H35 Co1.50 N8 O6'
_cod_database_code 1560255

loop_
_symmetry_equiv_pos_as_xyz
'x, y, z'
'-x, -y, -z'

loop_
_atom_site_label
_atom_site_type_symbol
_atom_site_fract_x
_atom_site_fract_y
_atom_site_fract_z
_atom_site_U_iso_or_equiv
_atom_site_adp_type
_atom_site_occupancy
_atom_site_symmetry_multiplicity
_atom_site_calc_flag
_atom_site_refinement_flags
_atom_site_disorder_assembly
_atom_site_disorder_group
Co1 Co 0.61467(4) 1.182844(18) 0.324602(18) 0.03673(10) Uani 1 1 d . . .
Co2 Co 1.5000 1.0000 0.0000 0.02908(11) Uani 1 2 d S . .
Co3 Co 1.06065(4) 0.682797(19) 0.324625(18) 0.03664(10) Uani 1 1 d . . .
Co4 Co 0.5000 0.5000 0.0000 0.02877(11) Uani 1 2 d S . .
O1 O 0.7573(2) 1.12839(10) 0.26926(10) 0.0511(5) Uani 1 1 d . . .
O2 O 0.6190(2) 1.03068(11) 0.33360(10) 0.0543(6) Uani 1 1 d . . .
O3 O 1.30081(17) 0.99867(9) 0.08203(8) 0.0371(4) Uani 1 1 d . . .
O4 O 1.20988(19) 1.10671(9) 0.08927(9) 0.0434(5) Uani 1 1 d . . .
O5 O 1.0621(2) 0.78589(9) 0.28017(10) 0.0482(5) Uani 1 1 d . . .
O6 O 0.8164(2) 0.78936(11) 0.32099(11) 0.0564(6) Uani 1 1 d . . .
O7 O 0.9741(2) 0.62873(11) 0.26945(10) 0.0510(5) Uani 1 1 d . . .
O8 O 1.0475(2) 0.53042(12) 0.33376(10) 0.0542(5) Uani 1 1 d . . .
O9 O 0.61706(18) 0.49865(9) 0.08220(8) 0.0361(4) Uani 1 1 d . . .
O10 O 0.7014(2) 0.60685(9) 0.08940(9) 0.0435(4) Uani 1 1 d . . .
O11 O 0.6576(2) 0.28574(10) 0.28052(10) 0.0485(5) Uani 1 1 d . . .
O12 O 0.8626(2) 0.28930(11) 0.32116(11) 0.0562(6) Uani 1 1 d . . .
N1 N 0.4030(2) 1.16239(13) 0.32254(12) 0.0459(6) Uani 1 1 d . . .
N2 N 0.3542(3) 1.09299(15) 0.33219(13) 0.0523(6) Uani 1 1 d . . .
H2 H 0.4112 1.0571 0.3344 0.063 Uiso 1 1 calc R . .
N3 N 0.6304(3) 1.16270(13) 0.42798(11) 0.0454(6) Uani 1 1 d . . .
N4 N 0.7615(3) 1.18469(14) 0.43875(12) 0.0546(7) Uani 1 1 d . . .
H4 H 0.8293 1.2117 0.4060 0.066 Uiso 1 1 calc R . .
N5 N 1.3992(2) 0.91245(11) -0.03382(11) 0.0350(5) Uani 1 1 d . . .
N6 N 1.4845(2) 0.86228(11) -0.06272(11) 0.0378(5) Uani 1 1 d . . .
H6 H 1.5785 0.8597 -0.0654 0.045 Uiso 1 1 calc R . .
N7 N 1.5938(2) 0.92687(11) 0.07766(10) 0.0341(5) Uani 1 1 d . . .
N8 N 1.6873(2) 0.87559(11) 0.05669(11) 0.0377(5) Uani 1 1 d . . .
H8 H 1.7090 0.8682 0.0139 0.045 Uiso 1 1 calc R . .
N9 N 1.2755(3) 0.66224(13) 0.32279(12) 0.0453(6) Uani 1 1 d . . .
N10 N 1.3131(3) 0.59248(14) 0.33215(12) 0.0512(6) Uani 1 1 d . . .
H10 H 1.2539 0.5567 0.3343 0.061 Uiso 1 1 calc R . .
N11 N 0.9419(3) 0.66294(12) 0.42766(11) 0.0453(6) Uani 1 1 d . . .
N12 N 0.7993(3) 0.68449(13) 0.43904(12) 0.0541(7) Uani 1 1 d . . .
H12 H 0.7639 0.7115 0.4064 0.065 Uiso 1 1 calc R . .
N13 N 0.3652(2) 0.58773(11) 0.03416(10) 0.0343(5) Uani 1 1 d . . .
N14 N 0.4219(2) 0.63774(11) 0.06257(11) 0.0374(5) Uani 1 1 d . . .
H14 H 0.5136 0.6403 0.0648 0.045 Uiso 1 1 calc R . .
N15 N 0.3290(2) 0.42687(11) 0.07760(10) 0.0339(5) Uani 1 1 d . . .
N16 N 0.2560(2) 0.37587(11) 0.05689(11) 0.0366(5) Uani 1 1 d . . .
H16 H 0.2768 0.3687 0.0140 0.044 Uiso 1 1 calc R . .
C1 C 0.2067(4) 1.0862(2) 0.33790(18) 0.0667(10) Uani 1 1 d . . .
C2 C 0.1590(4) 1.1547(2) 0.33111(19) 0.0746(11) Uani 1 1 d . . .
H2A H 0.0618 1.1681 0.3322 0.090 Uiso 1 1 calc R . .
C3 C 0.2810(4) 1.20071(19) 0.32234(16) 0.0578(9) Uani 1 1 d . . .
C4 C 0.1295(5) 1.0121(3) 0.3519(2) 0.1010(15) Uani 1 1 d . . .
H4A H 0.1465 0.9957 0.3079 0.152 Uiso 1 1 calc R . .
H4B H 0.0245 1.0151 0.3703 0.152 Uiso 1 1 calc R . .
H4C H 0.1689 0.9787 0.3863 0.152 Uiso 1 1 calc R . .
C5 C 0.2950(5) 1.2814(2) 0.3117(3) 0.0975(15) Uani 1 1 d . . .
H5A H 0.3739 1.2942 0.3316 0.146 Uiso 1 1 calc R . .
H5B H 0.2030 1.2985 0.3352 0.146 Uiso 1 1 calc R . .
H5C H 0.3169 1.3031 0.2613 0.146 Uiso 1 1 calc R . .
C6 C 0.7730(4) 1.1597(2) 0.50582(18) 0.0682(10) Uani 1 1 d . . .
C7 C 0.6419(5) 1.1199(2) 0.53984(17) 0.0727(10) Uani 1 1 d . . .
H7 H 0.6154 1.0955 0.5877 0.087 Uiso 1 1 calc R . .
C8 C 0.5570(4) 1.12238(17) 0.49085(15) 0.0549(8) Uani 1 1 d . . .
C9 C 0.9102(6) 1.1766(3) 0.5291(2) 0.1110(17) Uani 1 1 d . . .
H9A H 0.9934 1.1540 0.5046 0.167 Uiso 1 1 calc R . .
H9B H 0.8946 1.1587 0.5799 0.167 Uiso 1 1 calc R . .
H9C H 0.9302 1.2279 0.5176 0.167 Uiso 1 1 calc R . .
C10 C 0.4041(4) 1.0901(2) 0.50084(18) 0.0808(12) Uani 1 1 d . . .
H10A H 0.3382 1.1033 0.5412 0.121 Uiso 1 1 calc R . .
H10B H 0.4072 1.0385 0.5092 0.121 Uiso 1 1 calc R . .
H10C H 0.3686 1.1078 0.4585 0.121 Uiso 1 1 calc R . .
C11 C 0.7312(3) 1.06038(15) 0.28889(13) 0.0409(6) Uani 1 1 d . . .
C12 C 0.8491(3) 1.01487(13) 0.25512(12) 0.0349(6) Uani 1 1 d . . .
C13 C 0.8405(3) 0.94100(13) 0.28216(12) 0.0358(6) Uani 1 1 d . . .
H13 H 0.7591 0.9197 0.3185 0.043 Uiso 1 1 calc R . .
C14 C 0.9533(3) 0.89814(13) 0.25518(12) 0.0341(5) Uani 1 1 d . . .
C15 C 1.0711(3) 0.92973(13) 0.19948(12) 0.0331(5) Uani 1 1 d . . .
H15 H 1.1460 0.9013 0.1812 0.040 Uiso 1 1 calc R . .
C16 C 1.0790(3) 1.00344(13) 0.17042(12) 0.0329(5) Uani 1 1 d . . .
C17 C 0.9677(3) 1.04616(13) 0.19927(12) 0.0345(6) Uani 1 1 d . . .
H17 H 0.9734 1.0957 0.1809 0.041 Uiso 1 1 calc R . .
C18 C 1.2067(3) 1.03925(14) 0.10933(12) 0.0351(6) Uani 1 1 d . . .
C19 C 0.9400(3) 0.81827(14) 0.28841(13) 0.0396(6) Uani 1 1 d . . .
C20 C 1.4056(3) 0.81755(15) -0.08655(14) 0.0445(6) Uani 1 1 d . . .
C21 C 1.2624(3) 0.83856(17) -0.07258(16) 0.0512(7) Uani 1 1 d . . .
H21 H 1.1809 0.8178 -0.0826 0.061 Uiso 1 1 calc R . .
C22 C 1.2618(3) 0.89718(15) -0.04040(14) 0.0416(6) Uani 1 1 d . . .
C23 C 1.4765(4) 0.75808(18) -0.12045(18) 0.0671(10) Uani 1 1 d . . .
H23A H 1.5802 0.7709 -0.1417 0.101 Uiso 1 1 calc R . .
H23B H 1.4278 0.7513 -0.1568 0.101 Uiso 1 1 calc R . .
H23C H 1.4668 0.7141 -0.0845 0.101 Uiso 1 1 calc R . .
C24 C 1.1319(3) 0.93982(18) -0.01657(18) 0.0591(8) Uani 1 1 d . . .
H24A H 1.1040 0.9299 0.0349 0.089 Uiso 1 1 calc R . .
H24B H 1.0497 0.9267 -0.0342 0.089 Uiso 1 1 calc R . .
H24C H 1.1582 0.9904 -0.0350 0.089 Uiso 1 1 calc R . .
C25 C 1.7412(3) 0.83807(14) 0.11054(14) 0.0426(6) Uani 1 1 d . . .
C26 C 1.6786(3) 0.86447(16) 0.16938(14) 0.0466(7) Uani 1 1 d . . .
H26 H 1.6932 0.8488 0.2153 0.056 Uiso 1 1 calc R . .
C27 C 1.5876(3) 0.91995(15) 0.14716(13) 0.0396(6) Uani 1 1 d . . .
C28 C 1.8471(4) 0.77937(18) 0.10067(18) 0.0669(10) Uani 1 1 d . . .
H28A H 1.7918 0.7346 0.1075 0.100 Uiso 1 1 calc R . .
H28B H 1.9069 0.7747 0.1351 0.100 Uiso 1 1 calc R . .
H28C H 1.9104 0.7911 0.0531 0.100 Uiso 1 1 calc R . .
C29 C 1.4992(4) 0.96608(18) 0.19207(15) 0.0556(8) Uani 1 1 d . . .
H29A H 1.5331 1.0157 0.1726 0.083 Uiso 1 1 calc R . .
H29B H 1.5115 0.9519 0.2402 0.083 Uiso 1 1 calc R . .
H29C H 1.3958 0.9605 0.1924 0.083 Uiso 1 1 calc R . .
C30 C 1.4558(3) 0.5864(2) 0.33764(18) 0.0666(10) Uani 1 1 d . . .
C31 C 1.5113(4) 0.6546(2) 0.3305(2) 0.0753(11) Uani 1 1 d . . .
H31 H 1.6075 0.6680 0.3313 0.090 Uiso 1 1 calc R . .
C32 C 1.3967(3) 0.7000(2) 0.32178(17) 0.0580(8) Uani 1 1 d . . .
C33 C 1.5184(4) 0.5122(3) 0.3520(2) 0.1019(16) Uani 1 1 d . . .
H33A H 1.4580 0.4830 0.3955 0.153 Uiso 1 1 calc R . .
H33B H 1.6186 0.5169 0.3569 0.153 Uiso 1 1 calc R . .
H33C H 1.5180 0.4896 0.3127 0.153 Uiso 1 1 calc R . .
C34 C 1.3961(5) 0.7799(2) 0.3120(3) 0.0934(13) Uani 1 1 d . . .
H34A H 1.2963 0.7938 0.3286 0.140 Uiso 1 1 calc R . .
H34B H 1.4324 0.8021 0.2621 0.140 Uiso 1 1 calc R . .
H34C H 1.4592 0.7954 0.3390 0.140 Uiso 1 1 calc R . .
C35 C 0.7208(4) 0.65954(19) 0.50557(17) 0.0695(11) Uani 1 1 d . . .
C36 C 0.8181(4) 0.6193(2) 0.54062(17) 0.0722(11) Uani 1 1 d . . .
H36 H 0.7970 0.5950 0.5885 0.087 Uiso 1 1 calc R . .
C37 C 0.9520(4) 0.62236(16) 0.49075(15) 0.0530(8) Uani 1 1 d . . .
C38 C 0.5601(5) 0.6769(3) 0.5290(2) 0.1148(19) Uani 1 1 d . . .
H38A H 0.5512 0.7282 0.5164 0.172 Uiso 1 1 calc R . .
H38B H 0.5259 0.6601 0.5800 0.172 Uiso 1 1 calc R . .
H38C H 0.5007 0.6535 0.5054 0.172 Uiso 1 1 calc R . .
C39 C 1.0960(4) 0.5893(2) 0.50051(18) 0.0782(12) Uani 1 1 d . . .
H39A H 1.1256 0.5583 0.4676 0.117 Uiso 1 1 calc R . .
H39B H 1.0823 0.5617 0.5488 0.117 Uiso 1 1 calc R . .
H39C H 1.1719 0.6269 0.4914 0.117 Uiso 1 1 calc R . .
C40 C 0.9786(3) 0.55992(15) 0.28867(13) 0.0408(6) Uani 1 1 d . . .
C41 C 0.8964(3) 0.51528(14) 0.25524(12) 0.0346(5) Uani 1 1 d . . .
C42 C 0.8332(3) 0.54603(14) 0.19899(12) 0.0353(5) Uani 1 1 d . . .
H42 H 0.8458 0.5956 0.1802 0.042 Uiso 1 1 calc R . .
C43 C 0.7512(3) 0.50362(13) 0.17056(12) 0.0320(5) Uani 1 1 d . . .
C44 C 0.7292(3) 0.42945(13) 0.19924(12) 0.0344(5) Uani 1 1 d . . .
H44 H 0.6725 0.4012 0.1810 0.041 Uiso 1 1 calc R . .
C45 C 0.7926(3) 0.39811(13) 0.25528(12) 0.0336(5) Uani 1 1 d . . .
C46 C 0.8780(3) 0.44084(14) 0.28182(12) 0.0351(6) Uani 1 1 d . . .
H46 H 0.9237 0.4194 0.3180 0.042 Uiso 1 1 calc R . .
C47 C 0.6843(3) 0.53892(14) 0.10893(12) 0.0333(5) Uani 1 1 d . . .
C48 C 0.7711(3) 0.31829(14) 0.28810(13) 0.0404(6) Uani 1 1 d . . .
C49 C 0.3195(3) 0.68268(15) 0.08689(14) 0.0448(7) Uani 1 1 d . . .
C50 C 0.1902(3) 0.66128(16) 0.07255(16) 0.0503(7) Uani 1 1 d . . .
H50 H 0.0987 0.6821 0.0826 0.060 Uiso 1 1 calc R . .
C51 C 0.2211(3) 0.60271(15) 0.04016(14) 0.0409(6) Uani 1 1 d . . .
C52 C 0.3562(4) 0.74189(19) 0.12022(19) 0.0681(9) Uani 1 1 d . . .
H52A H 0.4443 0.7311 0.1376 0.102 Uiso 1 1 calc R . .
H52B H 0.2747 0.7460 0.1594 0.102 Uiso 1 1 calc R . .
H52C H 0.3733 0.7866 0.0850 0.102 Uiso 1 1 calc R . .
C53 C 0.1144(3) 0.56004(19) 0.01652(18) 0.0580(8) Uani 1 1 d . . .
H53A H 0.1391 0.5688 -0.0349 0.087 Uiso 1 1 calc R . .
H53B H 0.0150 0.5743 0.0331 0.087 Uiso 1 1 calc R . .
H53C H 0.1206 0.5095 0.0361 0.087 Uiso 1 1 calc R . .
C54 C 0.1484(3) 0.33818(15) 0.11032(15) 0.0433(6) Uani 1 1 d . . .
C55 C 0.1520(3) 0.36495(16) 0.16924(15) 0.0471(7) Uani 1 1 d . . .
H55 H 0.0912 0.3496 0.2151 0.057 Uiso 1 1 calc R . .
C56 C 0.2652(3) 0.42016(15) 0.14699(13) 0.0396(6) Uani 1 1 d . . .
C57 C 0.0523(4) 0.27950(18) 0.10098(19) 0.0646(9) Uani 1 1 d . . .
H57A H 0.0352 0.2912 0.0536 0.097 Uiso 1 1 calc R . .
H57B H -0.0414 0.2748 0.1358 0.097 Uiso 1 1 calc R . .
H57C H 0.1011 0.2347 0.1076 0.097 Uiso 1 1 calc R . .
C58 C 0.3083(3) 0.46636(18) 0.19200(15) 0.0552(8) Uani 1 1 d . . .
H58A H 0.4091 0.4580 0.1954 0.083 Uiso 1 1 calc R . .
H58B H 0.2430 0.4546 0.2391 0.083 Uiso 1 1 calc R . .
H58C H 0.3008 0.5162 0.1705 0.083 Uiso 1 1 calc R . .

loop_
_atom_site_aniso_label
_atom_site_aniso_U_11
_atom_site_aniso_U_22
_atom_site_aniso_U_33
_atom_site_aniso_U_23
_atom_site_aniso_U_13
_atom_site_aniso_U_12
Co1 0.03496(19) 0.03183(19) 0.04344(19) -0.00841(14) -0.00940(14) 0.00649(14)
Co2 0.0238(2) 0.0286(2) 0.0360(2) -0.00776(18) -0.00881(17) 0.00615(18)
Co3 0.03864(19) 0.03205(19) 0.04314(19) -0.00847(14) -0.01732(15) 0.00199(15)
Co4 0.0266(2) 0.0286(2) 0.0352(2) -0.00767(18) -0.01467(17) 0.00191(18)
O1 0.0490(12) 0.0397(11) 0.0634(12) -0.0182(9) -0.0049(9) 0.0135(9)
O2 0.0388(10) 0.0603(13) 0.0533(11) -0.0073(10) 0.0047(9) 0.0143(10)
O3 0.0278(8) 0.0394(10) 0.0416(9) -0.0090(7) -0.0036(7) 0.0066(7)
O4 0.0379(10) 0.0339(10) 0.0510(10) -0.0049(8) -0.0001(8) 0.0056(8)
O5 0.0504(12) 0.0290(9) 0.0637(12) -0.0070(8) -0.0138(9) 0.0082(9)
O6 0.0437(11) 0.0462(12) 0.0698(13) 0.0116(10) -0.0171(10) -0.0065(9)
O7 0.0594(13) 0.0429(12) 0.0616(12) -0.0178(9) -0.0302(10) 0.0008(10)
O8 0.0587(13) 0.0608(14) 0.0520(11) -0.0064(10) -0.0361(10) -0.0070(10)
O9 0.0368(9) 0.0382(10) 0.0416(9) -0.0111(7) -0.0232(7) 0.0009(8)
O10 0.0546(11) 0.0320(10) 0.0523(10) -0.0057(8) -0.0325(9) 0.0014(8)
O11 0.0537(12) 0.0312(10) 0.0633(12) -0.0059(9) -0.0238(10) -0.0003(9)
O12 0.0467(11) 0.0446(12) 0.0716(13) 0.0092(10) -0.0233(10) 0.0068(9)
N1 0.0397(13) 0.0497(15) 0.0515(13) -0.0134(11) -0.0154(10) 0.0087(11)
N2 0.0391(13) 0.0570(16) 0.0643(15) -0.0126(12) -0.0200(11) 0.0002(12)
N3 0.0481(14) 0.0429(13) 0.0446(12) -0.0074(10) -0.0122(10) 0.0017(11)
N4 0.0595(16) 0.0522(16) 0.0508(14) -0.0031(11) -0.0180(12) -0.0047(13)
N5 0.0295(10) 0.0317(11) 0.0477(11) -0.0129(9) -0.0131(9) 0.0066(9)
N6 0.0331(11) 0.0369(12) 0.0472(12) -0.0131(9) -0.0138(9) 0.0070(9)
N7 0.0306(10) 0.0339(11) 0.0407(11) -0.0086(9) -0.0137(8) 0.0089(9)
N8 0.0345(11) 0.0376(12) 0.0431(11) -0.0101(9) -0.0126(9) 0.0099(9)
N9 0.0395(13) 0.0477(14) 0.0522(13) -0.0137(11) -0.0150(10) 0.0007(11)
N10 0.0395(13) 0.0535(16) 0.0636(15) -0.0136(12) -0.0178(11) 0.0101(12)
N11 0.0502(14) 0.0424(13) 0.0445(12) -0.0077(10) -0.0154(10) 0.0038(11)
N12 0.0556(15) 0.0516(15) 0.0499(14) -0.0035(11) -0.0095(11) 0.0109(13)
N13 0.0291(10) 0.0334(11) 0.0451(11) -0.0120(9) -0.0151(8) 0.0039(9)
N14 0.0323(11) 0.0374(12) 0.0466(12) -0.0127(9) -0.0141(9) 0.0021(9)
N15 0.0303(10) 0.0337(11) 0.0396(11) -0.0080(9) -0.0123(8) 0.0002(9)
N16 0.0340(11) 0.0362(12) 0.0419(11) -0.0106(9) -0.0121(9) -0.0013(9)
C1 0.0431(18) 0.095(3) 0.066(2) -0.0118(19) -0.0268(15) -0.0066(19)
C2 0.0402(18) 0.104(3) 0.085(2) -0.022(2) -0.0251(17) 0.015(2)
C3 0.0476(18) 0.068(2) 0.0651(19) -0.0190(16) -0.0236(15) 0.0236(17)
C4 0.071(3) 0.119(4) 0.116(3) -0.007(3) -0.045(2) -0.035(3)
C5 0.097(3) 0.079(3) 0.137(4) -0.036(3) -0.058(3) 0.051(3)
C6 0.090(3) 0.061(2) 0.0568(19) -0.0044(16) -0.0320(18) -0.0140(19)
C7 0.100(3) 0.070(2) 0.0449(17) 0.0002(16) -0.0237(18) -0.018(2)
C8 0.068(2) 0.0508(19) 0.0436(16) -0.0056(13) -0.0123(14) -0.0011(16)
C9 0.132(4) 0.111(4) 0.099(3) 0.005(3) -0.070(3) -0.042(3)
C10 0.069(2) 0.092(3) 0.064(2) 0.006(2) -0.0034(17) -0.023(2)
C11 0.0355(14) 0.0470(16) 0.0414(14) -0.0127(12) -0.0093(11) 0.0132(12)
C12 0.0287(12) 0.0354(13) 0.0408(13) -0.0093(10) -0.0081(10) 0.0084(10)
C13 0.0308(12) 0.0372(14) 0.0385(12) -0.0071(10) -0.0078(10) 0.0016(10)
C14 0.0351(13) 0.0299(12) 0.0393(12) -0.0056(10) -0.0145(10) 0.0021(10)
C15 0.0307(12) 0.0314(12) 0.0400(12) -0.0128(10) -0.0098(10) 0.0073(10)
C16 0.0265(11) 0.0338(13) 0.0379(12) -0.0070(10) -0.0075(9) 0.0050(10)
C17 0.0304(12) 0.0302(12) 0.0416(13) -0.0058(10) -0.0077(10) 0.0069(10)
C18 0.0278(12) 0.0401(14) 0.0371(12) -0.0067(10) -0.0090(9) 0.0070(10)
C19 0.0434(15) 0.0356(14) 0.0430(14) -0.0081(11) -0.0170(11) 0.0015(12)
C20 0.0561(17) 0.0355(14) 0.0482(15) -0.0143(12) -0.0204(13) 0.0048(13)
C21 0.0469(17) 0.0484(17) 0.0694(19) -0.0205(15) -0.0292(14) -0.0007(14)
C22 0.0330(13) 0.0400(15) 0.0556(15) -0.0108(12) -0.0178(11) 0.0014(11)
C23 0.087(3) 0.054(2) 0.076(2) -0.0336(17) -0.0329(19) 0.0175(19)
C24 0.0309(15) 0.066(2) 0.091(2) -0.0305(18) -0.0232(14) 0.0096(15)
C25 0.0357(14) 0.0384(15) 0.0570(16) -0.0073(12) -0.0205(12) 0.0070(12)
C26 0.0474(16) 0.0510(17) 0.0465(15) -0.0064(12) -0.0253(12) 0.0102(14)
C27 0.0372(14) 0.0443(15) 0.0411(13) -0.0102(11) -0.0159(11) 0.0070(12)
C28 0.066(2) 0.057(2) 0.082(2) -0.0122(17) -0.0280(18) 0.0297(18)
C29 0.0607(19) 0.065(2) 0.0483(16) -0.0199(14) -0.0213(14) 0.0227(17)
C30 0.0347(16) 0.096(3) 0.067(2) -0.0139(19) -0.0133(14) 0.0174(19)
C31 0.0349(17) 0.102(3) 0.091(3) -0.019(2) -0.0204(16) -0.005(2)
C32 0.0430(17) 0.069(2) 0.0646(19) -0.0195(16) -0.0131(14) -0.0138(16)
C33 0.058(2) 0.117(4) 0.120(3) -0.012(3) -0.015(2) 0.044(3)
C34 0.068(3) 0.085(3) 0.128(4) -0.036(3) -0.014(2) -0.028(2)
C35 0.074(2) 0.063(2) 0.0571(19) -0.0036(16) 0.0033(16) 0.0192(19)
C36 0.090(3) 0.071(2) 0.0446(17) -0.0018(16) -0.0041(17) 0.023(2)
C37 0.067(2) 0.0470(17) 0.0432(15) -0.0040(13) -0.0155(14) 0.0065(15)
C38 0.086(3) 0.121(4) 0.099(3) 0.014(3) 0.018(2) 0.041(3)
C39 0.083(3) 0.089(3) 0.058(2) 0.0022(18) -0.0260(18) 0.022(2)
C40 0.0393(14) 0.0434(16) 0.0424(14) -0.0108(12) -0.0140(11) -0.0041(12)
C41 0.0339(13) 0.0360(14) 0.0388(12) -0.0096(10) -0.0174(10) 0.0018(11)
C42 0.0382(13) 0.0307(13) 0.0412(13) -0.0076(10) -0.0180(10) 0.0006(11)
C43 0.0318(12) 0.0310(13) 0.0374(12) -0.0078(10) -0.0160(9) 0.0030(10)
C44 0.0320(12) 0.0343(13) 0.0415(13) -0.0110(10) -0.0155(10) 0.0021(10)
C45 0.0325(12) 0.0321(13) 0.0374(12) -0.0072(10) -0.0110(10) 0.0043(10)
C46 0.0341(13) 0.0383(14) 0.0372(12) -0.0083(10) -0.0170(10) 0.0045(11)
C47 0.0306(12) 0.0379(14) 0.0356(12) -0.0084(10) -0.0157(10) 0.0032(11)
C48 0.0419(15) 0.0357(14) 0.0423(14) -0.0067(11) -0.0091(11) 0.0079(12)
C49 0.0510(17) 0.0356(14) 0.0497(15) -0.0148(12) -0.0108(12) 0.0053(13)
C50 0.0384(15) 0.0447(16) 0.0711(19) -0.0210(14) -0.0120(13) 0.0133(13)
C51 0.0326(13) 0.0408(15) 0.0529(15) -0.0123(12) -0.0157(11) 0.0081(12)
C52 0.074(2) 0.056(2) 0.079(2) -0.0323(18) -0.0122(18) 0.0057(18)
C53 0.0318(14) 0.068(2) 0.087(2) -0.0325(17) -0.0248(14) 0.0102(15)
C54 0.0339(14) 0.0387(15) 0.0568(16) -0.0076(12) -0.0127(12) -0.0026(11)
C55 0.0375(14) 0.0512(17) 0.0458(15) -0.0053(13) -0.0014(11) -0.0048(13)
C56 0.0322(13) 0.0452(15) 0.0418(13) -0.0098(11) -0.0097(10) 0.0024(11)
C57 0.057(2) 0.054(2) 0.083(2) -0.0151(17) -0.0177(17) -0.0207(16)
C58 0.0501(18) 0.068(2) 0.0491(16) -0.0200(15) -0.0076(13) -0.0095(15)

loop_
_atom_type_symbol
_atom_type_description
_atom_type_scat_dispersion_real
_atom_type_scat_dispersion_imag
_atom_type_scat_source
C C 0.0033 0.0016 'International Tables Vol C Tables 4.2.6.8 and 6.1.1.4'
H H 0.0000 0.0000 'International Tables Vol C Tables 4.2.6.8 and 6.1.1.4'
N N 0.0061 0.0033 'International Tables Vol C Tables 4.2.6.8 and 6.1.1.4'
O O 0.0106 0.0060 'International Tables Vol C Tables 4.2.6.8 and 6.1.1.4'
Co Co 0.3494 0.9721 'International Tables Vol C Tables 4.2.6.8 and 6.1.1.4'

loop_
_geom_angle_atom_site_label_1
_geom_angle_atom_site_label_2
_geom_angle_atom_site_label_3
_geom_angle
_geom_angle_site_symmetry_1
_geom_angle_site_symmetry_3
O1 Co1 O11 108.05(9) . 1_565
O1 Co1 N1 113.27(10) . .
O11 Co1 N1 105.61(9) 1_565 .
O1 Co1 N3 110.74(9) . .
O11 Co1 N3 110.14(9) 1_565 .
N1 Co1 N3 108.89(9) . .
O3 Co2 O3 180.000(1) 2_875 .
O3 Co2 N7 91.06(7) 2_875 .
O3 Co2 N7 88.94(7) . .
O3 Co2 N7 88.94(7) 2_875 2_875
O3 Co2 N7 91.06(7) . 2_875
N7 Co2 N7 180.0 . 2_875
O3 Co2 N5 90.63(7) 2_875 .
O3 Co2 N5 89.37(7) . .
N7 Co2 N5 93.96(8) . .
N7 Co2 N5 86.04(8) 2_875 .
O3 Co2 N5 89.37(7) 2_875 2_875
O3 Co2 N5 90.63(7) . 2_875
N7 Co2 N5 86.04(8) . 2_875
N7 Co2 N5 93.96(8) 2_875 2_875
N5 Co2 N5 180.00(9) . 2_875
O7 Co3 O5 108.02(8) . .
O7 Co3 N9 113.38(9) . .
O5 Co3 N9 105.35(9) . .
O7 Co3 N11 110.78(10) . .
O5 Co3 N11 110.24(9) . .
N9 Co3 N11 108.92(9) . .
O9 Co4 O9 180.00(10) 2_665 .
O9 Co4 N15 88.94(7) 2_665 2_665
O9 Co4 N15 91.06(7) . 2_665
O9 Co4 N15 91.06(7) 2_665 .
O9 Co4 N15 88.94(7) . .
N15 Co4 N15 180.00(10) 2_665 .
O9 Co4 N13 90.33(7) 2_665 2_665
O9 Co4 N13 89.67(7) . 2_665
N15 Co4 N13 86.03(8) 2_665 2_665
N15 Co4 N13 93.97(8) . 2_665
O9 Co4 N13 89.67(7) 2_665 .
O9 Co4 N13 90.33(7) . .
N15 Co4 N13 93.97(8) 2_665 .
N15 Co4 N13 86.03(8) . .
N13 Co4 N13 180.0 2_665 .
C11 O1 Co1 113.59(17) . .
C18 O3 Co2 142.65(16) . .
C19 O5 Co3 119.29(18) . .
C40 O7 Co3 114.70(17) . .
C47 O9 Co4 142.63(15) . .
C48 O11 Co1 120.00(16) . 1_545
C3 N1 N2 104.9(3) . .
C3 N1 Co1 135.8(2) . .
N2 N1 Co1 118.71(16) . .
C1 N2 N1 112.6(3) . .
C1 N2 H2 123.7 . .
N1 N2 H2 123.7 . .
C8 N3 N4 105.6(2) . .
C8 N3 Co1 137.5(2) . .
N4 N3 Co1 115.73(17) . .
C6 N4 N3 112.2(3) . .
C6 N4 H4 123.9 . .
N3 N4 H4 123.9 . .
C22 N5 N6 103.9(2) . .
C22 N5 Co2 134.36(17) . .
N6 N5 Co2 121.37(16) . .
C20 N6 N5 112.8(2) . .
C20 N6 H6 123.6 . .
N5 N6 H6 123.6 . .
C27 N7 N8 105.20(17) . .
C27 N7 Co2 134.45(16) . .
N8 N7 Co2 120.29(14) . .
C25 N8 N7 112.2(2) . .
C25 N8 H8 123.9 . .
N7 N8 H8 123.9 . .
C32 N9 N10 105.7(2) . .
C32 N9 Co3 136.1(2) . .
N10 N9 Co3 117.79(19) . .
C30 N10 N9 111.1(3) . .
C30 N10 H10 124.5 . .
N9 N10 H10 124.5 . .
C37 N11 N12 104.8(2) . .
C37 N11 Co3 137.6(2) . .
N12 N11 Co3 116.39(15) . .
C35 N12 N11 113.1(2) . .
C35 N12 H12 123.5 . .
N11 N12 H12 123.5 . .
C51 N13 N14 104.73(19) . .
C51 N13 Co4 133.67(19) . .
N14 N13 Co4 121.30(14) . .
C49 N14 N13 112.9(2) . .
C49 N14 H14 123.5 . .
N13 N14 H14 123.5 . .
C56 N15 N16 104.8(2) . .
C56 N15 Co4 134.49(19) . .
N16 N15 Co4 120.59(14) . .
C54 N16 N15 112.9(2) . .
C54 N16 H16 123.5 . .
N15 N16 H16 123.5 . .
N2 C1 C2 105.2(3) . .
N2 C1 C4 120.6(3) . .
C2 C1 C4 134.1(3) . .
C1 C2 C3 107.7(3) . .
C1 C2 H2A 126.1 . .
C3 C2 H2A 126.1 . .
N1 C3 C2 109.5(3) . .
N1 C3 C5 119.4(3) . .
C2 C3 C5 131.1(3) . .
C1 C4 H4A 109.5 . .
C1 C4 H4B 109.5 . .
H4A C4 H4B 109.5 . .
C1 C4 H4C 109.5 . .
H4A C4 H4C 109.5 . .
H4B C4 H4C 109.5 . .
C3 C5 H5A 109.5 . .
C3 C5 H5B 109.5 . .
H5A C5 H5B 109.5 . .
C3 C5 H5C 109.5 . .
H5A C5 H5C 109.5 . .
H5B C5 H5C 109.5 . .
N4 C6 C7 105.0(3) . .
N4 C6 C9 121.0(3) . .
C7 C6 C9 134.0(3) . .
C8 C7 C6 108.1(3) . .
C8 C7 H7 126.0 . .
C6 C7 H7 126.0 . .
N3 C8 C7 109.1(3) . .
N3 C8 C10 121.4(3) . .
C7 C8 C10 129.5(3) . .
C6 C9 H9A 109.5 . .
C6 C9 H9B 109.5 . .
H9A C9 H9B 109.5 . .
C6 C9 H9C 109.5 . .
H9A C9 H9C 109.5 . .
H9B C9 H9C 109.5 . .
C8 C10 H10A 109.5 . .
C8 C10 H10B 109.5 . .
H10A C10 H10B 109.5 . .
C8 C10 H10C 109.5 . .
H10A C10 H10C 109.5 . .
H10B C10 H10C 109.5 . .
O2 C11 O1 124.3(2) . .
O2 C11 C12 119.7(3) . .
O1 C11 C12 116.1(2) . .
C13 C12 C17 119.7(2) . .
C13 C12 C11 119.2(2) . .
C17 C12 C11 121.0(2) . .
C12 C13 C14 120.5(2) . .
C12 C13 H13 119.8 . .
C14 C13 H13 119.8 . .
C15 C14 C13 119.4(2) . .
C15 C14 C19 122.6(2) . .
C13 C14 C19 118.0(2) . .
C14 C15 C16 120.7(2) . .
C14 C15 H15 119.6 . .
C16 C15 H15 119.6 . .
C15 C16 C17 119.3(2) . .
C15 C16 C18 121.7(2) . .
C17 C16 C18 118.9(2) . .
C12 C17 C16 120.3(2) . .
C12 C17 H17 119.9 . .
C16 C17 H17 119.9 . .
O4 C18 O3 125.2(2) . .
O4 C18 C16 117.5(2) . .
O3 C18 C16 117.2(2) . .
O6 C19 O5 125.2(2) . .
O6 C19 C14 119.4(2) . .
O5 C19 C14 115.4(2) . .
N6 C20 C21 106.1(2) . .
N6 C20 C23 122.0(3) . .
C21 C20 C23 131.9(3) . .
C20 C21 C22 106.7(3) . .
C20 C21 H21 126.7 . .
C22 C21 H21 126.7 . .
N5 C22 C21 110.6(2) . .
N5 C22 C24 122.4(3) . .
C21 C22 C24 126.9(3) . .
C20 C23 H23A 109.5 . .
C20 C23 H23B 109.5 . .
H23A C23 H23B 109.5 . .
C20 C23 H23C 109.5 . .
H23A C23 H23C 109.5 . .
H23B C23 H23C 109.5 . .
C22 C24 H24A 109.5 . .
C22 C24 H24B 109.5 . .
H24A C24 H24B 109.5 . .
C22 C24 H24C 109.5 . .
H24A C24 H24C 109.5 . .
H24B C24 H24C 109.5 . .
N8 C25 C26 106.1(2) . .
N8 C25 C28 122.2(3) . .
C26 C25 C28 131.6(2) . .
C25 C26 C27 106.8(2) . .
C25 C26 H26 126.6 . .
C27 C26 H26 126.6 . .
N7 C27 C26 109.6(2) . .
N7 C27 C29 123.7(2) . .
C26 C27 C29 126.7(2) . .
C25 C28 H28A 109.5 . .
C25 C28 H28B 109.5 . .
H28A C28 H28B 109.5 . .
C25 C28 H28C 109.5 . .
H28A C28 H28C 109.5 . .
H28B C28 H28C 109.5 . .
C27 C29 H29A 109.5 . .
C27 C29 H29B 109.5 . .
H29A C29 H29B 109.5 . .
C27 C29 H29C 109.5 . .
H29A C29 H29C 109.5 . .
H29B C29 H29C 109.5 . .
N10 C30 C31 106.4(3) . .
N10 C30 C33 119.7(4) . .
C31 C30 C33 133.9(3) . .
C30 C31 C32 106.6(3) . .
C30 C31 H31 126.7 . .
C32 C31 H31 126.7 . .
N9 C32 C31 110.2(3) . .
N9 C32 C34 120.6(3) . .
C31 C32 C34 129.2(3) . .
C30 C33 H33A 109.5 . .
C30 C33 H33B 109.5 . .
H33A C33 H33B 109.5 . .
C30 C33 H33C 109.5 . .
H33A C33 H33C 109.5 . .
H33B C33 H33C 109.5 . .
C32 C34 H34A 109.5 . .
C32 C34 H34B 109.5 . .
H34A C34 H34B 109.5 . .
C32 C34 H34C 109.5 . .
H34A C34 H34C 109.5 . .
H34B C34 H34C 109.5 . .
N12 C35 C36 105.3(3) . .
N12 C35 C38 121.3(3) . .
C36 C35 C38 133.4(3) . .
C37 C36 C35 106.8(3) . .
C37 C36 H36 126.6 . .
C35 C36 H36 126.6 . .
N11 C37 C36 110.0(3) . .
N11 C37 C39 121.0(3) . .
C36 C37 C39 129.0(3) . .
C35 C38 H38A 109.5 . .
C35 C38 H38B 109.5 . .
H38A C38 H38B 109.5 . .
C35 C38 H38C 109.5 . .
H38A C38 H38C 109.5 . .
H38B C38 H38C 109.5 . .
C37 C39 H39A 109.5 . .
C37 C39 H39B 109.5 . .
H39A C39 H39B 109.5 . .
C37 C39 H39C 109.5 . .
H39A C39 H39C 109.5 . .
H39B C39 H39C 109.5 . .
O8 C40 O7 122.6(3) . .
O8 C40 C41 120.2(2) . .
O7 C40 C41 117.2(2) . .
C42 C41 C46 118.7(2) . .
C42 C41 C40 121.7(2) . .
C46 C41 C40 119.7(2) . .
C43 C42 C41 120.7(2) . .
C43 C42 H42 119.6 . .
C41 C42 H42 119.6 . .
C42 C43 C44 120.1(2) . .
C42 C43 C47 119.3(2) . .
C44 C43 C47 120.5(2) . .
C45 C44 C43 119.6(2) . .
C45 C44 H44 120.2 . .
C43 C44 H44 120.2 . .
C44 C45 C46 119.7(2) . .
C44 C45 C48 121.4(2) . .
C46 C45 C48 119.0(2) . .
C45 C46 C41 121.2(2) . .
C45 C46 H46 119.4 . .
C41 C46 H46 119.4 . .
O9 C47 O10 125.9(2) . .
O9 C47 C43 117.7(2) . .
O10 C47 C43 116.4(2) . .
O12 C48 O11 124.8(3) . .
O12 C48 C45 118.5(3) . .
O11 C48 C45 116.7(2) . .
N14 C49 C50 105.2(3) . .
N14 C49 C52 122.4(3) . .
C50 C49 C52 132.4(3) . .
C49 C50 C51 107.5(2) . .
C49 C50 H50 126.2 . .
C51 C50 H50 126.2 . .
N13 C51 C50 109.6(3) . .
N13 C51 C53 123.2(2) . .
C50 C51 C53 127.2(2) . .
C49 C52 H52A 109.5 . .
C49 C52 H52B 109.5 . .
H52A C52 H52B 109.5 . .
C49 C52 H52C 109.5 . .
H52A C52 H52C 109.5 . .
H52B C52 H52C 109.5 . .
C51 C53 H53A 109.5 . .
C51 C53 H53B 109.5 . .
H53A C53 H53B 109.5 . .
C51 C53 H53C 109.5 . .
H53A C53 H53C 109.5 . .
H53B C53 H53C 109.5 . .
N16 C54 C55 105.6(3) . .
N16 C54 C57 123.1(3) . .
C55 C54 C57 131.3(3) . .
C54 C55 C56 106.8(2) . .
C54 C55 H55 126.6 . .
C56 C55 H55 126.6 . .
N15 C56 C55 109.8(3) . .
N15 C56 C58 123.6(2) . .
C55 C56 C58 126.5(2) . .
C54 C57 H57A 109.5 . .
C54 C57 H57B 109.5 . .
H57A C57 H57B 109.5 . .
C54 C57 H57C 109.5 . .
H57A C57 H57C 109.5 . .
H57B C57 H57C 109.5 . .
C56 C58 H58A 109.5 . .
C56 C58 H58B 109.5 . .
H58A C58 H58B 109.5 . .
C56 C58 H58C 109.5 . .
H58A C58 H58C 109.5 . .
H58B C58 H58C 109.5 . .

loop_
_geom_bond_atom_site_label_1
_geom_bond_atom_site_label_2
_geom_bond_distance
_geom_bond_site_symmetry_2
Co1 O1 1.9486(17) .
Co1 O11 1.9591(19) 1_565
Co1 N1 2.007(2) .
Co1 N3 2.025(2) .
Co2 O3 2.1408(16) 2_875
Co2 O3 2.1408(16) .
Co2 N7 2.1710(18) .
Co2 N7 2.1710(18) 2_875
Co2 N5 2.201(2) .
Co2 N5 2.201(2) 2_875
Co3 O7 1.939(2) .
Co3 O5 1.9631(18) .
Co3 N9 2.017(2) .
Co3 N11 2.020(2) .
Co4 O9 2.1411(16) 2_665
Co4 O9 2.1411(16) .
Co4 N15 2.173(2) 2_665
Co4 N15 2.173(2) .
Co4 N13 2.204(2) 2_665
Co4 N13 2.204(2) .
O1 C11 1.272(3) .
O2 C11 1.236(3) .
O3 C18 1.263(3) .
O4 C18 1.255(3) .
O5 C19 1.277(3) .
O6 C19 1.235(3) .
O7 C40 1.283(3) .
O8 C40 1.247(3) .
O9 C47 1.255(3) .
O10 C47 1.263(3) .
O11 C48 1.273(3) .
O11 Co1 1.9591(19) 1_545
O12 C48 1.242(3) .
N1 C3 1.341(3) .
N1 N2 1.353(3) .
N2 C1 1.345(4) .
N2 H2 0.8600 .
N3 C8 1.333(4) .
N3 N4 1.360(3) .
N4 C6 1.331(4) .
N4 H4 0.8600 .
N5 C22 1.345(3) .
N5 N6 1.368(3) .
N6 C20 1.344(4) .
N6 H6 0.8600 .
N7 C27 1.332(3) .
N7 N8 1.367(3) .
N8 C25 1.341(3) .
N8 H8 0.8600 .
N9 C32 1.325(4) .
N9 N10 1.353(3) .
N10 C30 1.351(4) .
N10 H10 0.8600 .
N11 C37 1.336(3) .
N11 N12 1.362(3) .
N12 C35 1.323(4) .
N12 H12 0.8600 .
N13 C51 1.345(3) .
N13 N14 1.362(3) .
N14 C49 1.347(3) .
N14 H14 0.8600 .
N15 C56 1.332(3) .
N15 N16 1.364(3) .
N16 C54 1.339(3) .
N16 H16 0.8600 .
C1 C2 1.361(5) .
C1 C4 1.519(6) .
C2 C3 1.383(5) .
C2 H2A 0.9300 .
C3 C5 1.503(5) .
C4 H4A 0.9600 .
C4 H4B 0.9600 .
C4 H4C 0.9600 .
C5 H5A 0.9600 .
C5 H5B 0.9600 .
C5 H5C 0.9600 .
C6 C7 1.376(5) .
C6 C9 1.502(5) .
C7 C8 1.371(5) .
C7 H7 0.9300 .
C8 C10 1.495(5) .
C9 H9A 0.9600 .
C9 H9B 0.9600 .
C9 H9C 0.9600 .
C10 H10A 0.9600 .
C10 H10B 0.9600 .
C10 H10C 0.9600 .
C11 C12 1.509(3) .
C12 C13 1.384(3) .
C12 C17 1.385(3) .
C13 C14 1.398(3) .
C13 H13 0.9300 .
C14 C15 1.381(3) .
C14 C19 1.509(3) .
C15 C16 1.388(3) .
C15 H15 0.9300 .
C16 C17 1.400(3) .
C16 C18 1.512(3) .
C17 H17 0.9300 .
C20 C21 1.365(4) .
C20 C23 1.505(4) .
C21 C22 1.393(4) .
C21 H21 0.9300 .
C22 C24 1.488(4) .
C23 H23A 0.9600 .
C23 H23B 0.9600 .
C23 H23C 0.9600 .
C24 H24A 0.9600 .
C24 H24B 0.9600 .
C24 H24C 0.9600 .
C25 C26 1.364(4) .
C25 C28 1.495(4) .
C26 C27 1.407(3) .
C26 H26 0.9300 .
C27 C29 1.485(4) .
C28 H28A 0.9600 .
C28 H28B 0.9600 .
C28 H28C 0.9600 .
C29 H29A 0.9600 .
C29 H29B 0.9600 .
C29 H29C 0.9600 .
C30 C31 1.360(5) .
C30 C33 1.517(5) .
C31 C32 1.384(5) .
C31 H31 0.9300 .
C32 C34 1.486(5) .
C33 H33A 0.9600 .
C33 H33B 0.9600 .
C33 H33C 0.9600 .
C34 H34A 0.9600 .
C34 H34B 0.9600 .
C34 H34C 0.9600 .
C35 C36 1.388(4) .
C35 C38 1.507(5) .
C36 C37 1.380(4) .
C36 H36 0.9300 .
C37 C39 1.506(4) .
C38 H38A 0.9600 .
C38 H38B 0.9600 .
C38 H38C 0.9600 .
C39 H39A 0.9600 .
C39 H39B 0.9600 .
C39 H39C 0.9600 .
C40 C41 1.484(4) .
C41 C42 1.389(3) .
C41 C46 1.393(4) .
C42 C43 1.389(4) .
C42 H42 0.9300 .
C43 C44 1.396(3) .
C43 C47 1.516(3) .
C44 C45 1.389(3) .
C44 H44 0.9300 .
C45 C46 1.390(4) .
C45 C48 1.507(4) .
C46 H46 0.9300 .
C49 C50 1.371(4) .
C49 C52 1.494(4) .
C50 C51 1.393(4) .
C50 H50 0.9300 .
C51 C53 1.491(4) .
C52 H52A 0.9600 .
C52 H52B 0.9600 .
C52 H52C 0.9600 .
C53 H53A 0.9600 .
C53 H53B 0.9600 .
C53 H53C 0.9600 .
C54 C55 1.368(4) .
C54 C57 1.494(4) .
C55 C56 1.406(4) .
C55 H55 0.9300 .
C56 C58 1.487(4) .
C57 H57A 0.9600 .
C57 H57B 0.9600 .
C57 H57C 0.9600 .
C58 H58A 0.9600 .
C58 H58B 0.9600 .
C58 H58C 0.9600 .

loop_
_geom_hbond_atom_site_label_D
_geom_hbond_atom_site_label_H
_geom_hbond_atom_site_label_A
_geom_hbond_distance_DH
_geom_hbond_distance_HA
_geom_hbond_distance_DA
_geom_hbond_angle_DHA
_geom_hbond_site_symmetry_A
N2 H2 O2 0.86 1.98 2.720(3) 143.3 .
N4 H4 O12 0.86 1.94 2.680(3) 143.8 1_565
N6 H6 O4 0.86 1.97 2.789(3) 157.7 2_875
N8 H8 O4 0.86 1.94 2.749(3) 155.7 2_875
N10 H10 O8 0.86 1.98 2.715(3) 143.4 .
N12 H12 O6 0.86 1.95 2.686(3) 143.4 .
N14 H14 O10 0.86 1.98 2.791(3) 157.5 .
N16 H16 O10 0.86 1.95 2.757(3) 156.2 2_665

loop_
_geom_torsion_atom_site_label_1
_geom_torsion_atom_site_label_2
_geom_torsion_atom_site_label_3
_geom_torsion_atom_site_label_4
_geom_torsion
_geom_torsion_site_symmetry_1
_geom_torsion_site_symmetry_2
_geom_torsion_site_symmetry_3
_geom_torsion_site_symmetry_4
O11 Co1 O1 C11 -173.65(19) 1_565 . . .
N1 Co1 O1 C11 -57.0(2) . . . .
N3 Co1 O1 C11 65.7(2) . . . .
O3 Co2 O3 C18 48(100) 2_875 . . .
N7 Co2 O3 C18 133.7(3) . . . .
N7 Co2 O3 C18 -46.3(3) 2_875 . . .
N5 Co2 O3 C18 -132.3(3) . . . .
N5 Co2 O3 C18 47.7(3) 2_875 . . .
O7 Co3 O5 C19 74.5(2) . . . .
N9 Co3 O5 C19 -164.05(19) . . . .
N11 Co3 O5 C19 -46.7(2) . . . .
O5 Co3 O7 C40 173.91(18) . . . .
N9 Co3 O7 C40 57.6(2) . . . .
N11 Co3 O7 C40 -65.3(2) . . . .
O9 Co4 O9 C47 -25(100) 2_665 . . .
N15 Co4 O9 C47 45.3(3) 2_665 . . .
N15 Co4 O9 C47 -134.7(3) . . . .
N13 Co4 O9 C47 131.3(3) 2_665 . . .
N13 Co4 O9 C47 -48.7(3) . . . .
O1 Co1 N1 C3 -145.1(3) . . . .
O11 Co1 N1 C3 -27.1(3) 1_565 . . .
N3 Co1 N1 C3 91.2(3) . . . .
O1 Co1 N1 N2 45.1(2) . . . .
O11 Co1 N1 N2 163.16(18) 1_565 . . .
N3 Co1 N1 N2 -78.6(2) . . . .
C3 N1 N2 C1 0.1(3) . . . .
Co1 N1 N2 C1 172.8(2) . . . .
O1 Co1 N3 C8 -100.9(3) . . . .
O11 Co1 N3 C8 139.6(3) 1_565 . . .
N1 Co1 N3 C8 24.2(3) . . . .
O1 Co1 N3 N4 64.7(2) . . . .
O11 Co1 N3 N4 -54.7(2) 1_565 . . .
N1 Co1 N3 N4 -170.11(19) . . . .
C8 N3 N4 C6 0.0(3) . . . .
Co1 N3 N4 C6 -169.9(2) . . . .
O3 Co2 N5 C22 -140.7(2) 2_875 . . .
O3 Co2 N5 C22 39.3(2) . . . .
N7 Co2 N5 C22 128.2(2) . . . .
N7 Co2 N5 C22 -51.8(2) 2_875 . . .
N5 Co2 N5 C22 81(100) 2_875 . . .
O3 Co2 N5 N6 31.08(16) 2_875 . . .
O3 Co2 N5 N6 -148.92(16) . . . .
N7 Co2 N5 N6 -60.02(17) . . . .
N7 Co2 N5 N6 119.98(17) 2_875 . . .
N5 Co2 N5 N6 -107(100) 2_875 . . .
C22 N5 N6 C20 0.1(3) . . . .
Co2 N5 N6 C20 -173.82(16) . . . .
O3 Co2 N7 C27 142.4(3) 2_875 . . .
O3 Co2 N7 C27 -37.6(3) . . . .
N7 Co2 N7 C27 162(100) 2_875 . . .
N5 Co2 N7 C27 -126.9(3) . . . .
N5 Co2 N7 C27 53.1(3) 2_875 . . .
O3 Co2 N7 N8 -34.29(18) 2_875 . . .
O3 Co2 N7 N8 145.71(18) . . . .
N7 Co2 N7 N8 -15(100) 2_875 . . .
N5 Co2 N7 N8 56.42(19) . . . .
N5 Co2 N7 N8 -123.58(19) 2_875 . . .
C27 N7 N8 C25 -1.1(3) . . . .
Co2 N7 N8 C25 176.41(17) . . . .
O7 Co3 N9 C32 144.0(3) . . . .
O5 Co3 N9 C32 26.1(3) . . . .
N11 Co3 N9 C32 -92.2(3) . . . .
O7 Co3 N9 N10 -44.7(2) . . . .
O5 Co3 N9 N10 -162.63(18) . . . .
N11 Co3 N9 N10 79.1(2) . . . .
C32 N9 N10 C30 0.6(3) . . . .
Co3 N9 N10 C30 -173.14(19) . . . .
O7 Co3 N11 C37 100.6(3) . . . .
O5 Co3 N11 C37 -139.9(3) . . . .
N9 Co3 N11 C37 -24.8(3) . . . .
O7 Co3 N11 N12 -64.3(2) . . . .
O5 Co3 N11 N12 55.2(2) . . . .
N9 Co3 N11 N12 170.3(2) . . . .
C37 N11 N12 C35 0.0(4) . . . .
Co3 N11 N12 C35 169.6(2) . . . .
O9 Co4 N13 C51 38.9(2) 2_665 . . .
O9 Co4 N13 C51 -141.1(2) . . . .
N15 Co4 N13 C51 127.8(2) 2_665 . . .
N15 Co4 N13 C51 -52.2(2) . . . .
N13 Co4 N13 C51 -144(100) 2_665 . . .
O9 Co4 N13 N14 -148.44(17) 2_665 . . .
O9 Co4 N13 N14 31.56(17) . . . .
N15 Co4 N13 N14 -59.52(17) 2_665 . . .
N15 Co4 N13 N14 120.48(17) . . . .
N13 Co4 N13 N14 29(100) 2_665 . . .
C51 N13 N14 C49 0.8(3) . . . .
Co4 N13 N14 C49 -173.74(16) . . . .
O9 Co4 N15 C56 -142.0(2) 2_665 . . .
O9 Co4 N15 C56 38.0(2) . . . .
N15 Co4 N15 C56 11(100) 2_665 . . .
N13 Co4 N15 C56 127.6(2) 2_665 . . .
N13 Co4 N15 C56 -52.4(2) . . . .
O9 Co4 N15 N16 33.90(15) 2_665 . . .
O9 Co4 N15 N16 -146.10(15) . . . .
N15 Co4 N15 N16 -173(100) 2_665 . . .
N13 Co4 N15 N16 -56.51(16) 2_665 . . .
N13 Co4 N15 N16 123.49(16) . . . .
C56 N15 N16 C54 0.6(2) . . . .
Co4 N15 N16 C54 -176.36(15) . . . .
N1 N2 C1 C2 0.4(4) . . . .
N1 N2 C1 C4 -177.6(3) . . . .
N2 C1 C2 C3 -0.7(4) . . . .
C4 C1 C2 C3 176.8(4) . . . .
N2 N1 C3 C2 -0.6(3) . . . .
Co1 N1 C3 C2 -171.3(2) . . . .
N2 N1 C3 C5 -179.2(3) . . . .
Co1 N1 C3 C5 10.1(5) . . . .
C1 C2 C3 N1 0.9(4) . . . .
C1 C2 C3 C5 179.3(4) . . . .
N3 N4 C6 C7 -0.3(4) . . . .
N3 N4 C6 C9 179.1(4) . . . .
N4 C6 C7 C8 0.5(4) . . . .
C9 C6 C7 C8 -178.8(5) . . . .
N4 N3 C8 C7 0.3(4) . . . .
Co1 N3 C8 C7 166.9(2) . . . .
N4 N3 C8 C10 178.1(3) . . . .
Co1 N3 C8 C10 -15.3(5) . . . .
C6 C7 C8 N3 -0.5(4) . . . .
C6 C7 C8 C10 -178.0(4) . . . .
Co1 O1 C11 O2 6.9(4) . . . .
Co1 O1 C11 C12 -171.92(17) . . . .
O2 C11 C12 C13 -9.4(4) . . . .
O1 C11 C12 C13 169.5(2) . . . .
O2 C11 C12 C17 172.7(2) . . . .
O1 C11 C12 C17 -8.3(4) . . . .
C17 C12 C13 C14 2.2(4) . . . .
C11 C12 C13 C14 -175.7(2) . . . .
C12 C13 C14 C15 -2.3(4) . . . .
C12 C13 C14 C19 178.1(2) . . . .
C13 C14 C15 C16 0.4(4) . . . .
C19 C14 C15 C16 180.0(2) . . . .
C14 C15 C16 C17 1.5(4) . . . .
C14 C15 C16 C18 -179.9(2) . . . .
C13 C12 C17 C16 -0.3(4) . . . .
C11 C12 C17 C16 177.5(2) . . . .
C15 C16 C17 C12 -1.5(4) . . . .
C18 C16 C17 C12 179.8(2) . . . .
Co2 O3 C18 O4 0.0(5) . . . .
Co2 O3 C18 C16 179.15(17) . . . .
C15 C16 C18 O4 -175.7(2) . . . .
C17 C16 C18 O4 2.9(4) . . . .
C15 C16 C18 O3 5.1(4) . . . .
C17 C16 C18 O3 -176.2(2) . . . .
Co3 O5 C19 O6 -2.4(4) . . . .
Co3 O5 C19 C14 177.28(16) . . . .
C15 C14 C19 O6 -157.7(3) . . . .
C13 C14 C19 O6 21.9(4) . . . .
C15 C14 C19 O5 22.6(4) . . . .
C13 C14 C19 O5 -157.8(2) . . . .
N5 N6 C20 C21 -0.3(3) . . . .
N5 N6 C20 C23 180.0(2) . . . .
N6 C20 C21 C22 0.4(3) . . . .
C23 C20 C21 C22 -180.0(3) . . . .
N6 N5 C22 C21 0.2(3) . . . .
Co2 N5 C22 C21 172.91(19) . . . .
N6 N5 C22 C24 -179.0(2) . . . .
Co2 N5 C22 C24 -6.2(4) . . . .
C20 C21 C22 N5 -0.4(3) . . . .
C20 C21 C22 C24 178.7(3) . . . .
N7 N8 C25 C26 1.3(3) . . . .
N7 N8 C25 C28 -179.5(3) . . . .
N8 C25 C26 C27 -1.0(3) . . . .
C28 C25 C26 C27 179.9(3) . . . .
N8 N7 C27 C26 0.4(3) . . . .
Co2 N7 C27 C26 -176.6(2) . . . .
N8 N7 C27 C29 179.2(3) . . . .
Co2 N7 C27 C29 2.2(4) . . . .
C25 C26 C27 N7 0.4(3) . . . .
C25 C26 C27 C29 -178.4(3) . . . .
N9 N10 C30 C31 -0.9(4) . . . .
N9 N10 C30 C33 177.0(3) . . . .
N10 C30 C31 C32 0.8(4) . . . .
C33 C30 C31 C32 -176.7(4) . . . .
N10 N9 C32 C31 0.0(4) . . . .
Co3 N9 C32 C31 172.0(2) . . . .
N10 N9 C32 C34 179.7(3) . . . .
Co3 N9 C32 C34 -8.3(5) . . . .
C30 C31 C32 N9 -0.5(4) . . . .
C30 C31 C32 C34 179.7(4) . . . .
N11 N12 C35 C36 0.4(4) . . . .
N11 N12 C35 C38 -179.6(4) . . . .
N12 C35 C36 C37 -0.7(4) . . . .
C38 C35 C36 C37 179.4(5) . . . .
N12 N11 C37 C36 -0.5(4) . . . .
Co3 N11 C37 C36 -166.5(3) . . . .
N12 N11 C37 C39 -178.7(3) . . . .
Co3 N11 C37 C39 15.2(5) . . . .
C35 C36 C37 N11 0.8(4) . . . .
C35 C36 C37 C39 178.8(4) . . . .
Co3 O7 C40 O8 -7.5(3) . . . .
Co3 O7 C40 C41 172.01(17) . . . .
O8 C40 C41 C42 -172.4(2) . . . .
O7 C40 C41 C42 8.0(4) . . . .
O8 C40 C41 C46 9.4(4) . . . .
O7 C40 C41 C46 -170.1(2) . . . .
C46 C41 C42 C43 1.0(4) . . . .
C40 C41 C42 C43 -177.2(2) . . . .
C41 C42 C43 C44 1.2(4) . . . .
C41 C42 C43 C47 -179.7(2) . . . .
C42 C43 C44 C45 -1.5(4) . . . .
C47 C43 C44 C45 179.4(2) . . . .
C43 C44 C45 C46 -0.4(3) . . . .
C43 C44 C45 C48 179.7(2) . . . .
C44 C45 C46 C41 2.7(4) . . . .
C48 C45 C46 C41 -177.5(2) . . . .
C42 C41 C46 C45 -2.9(4) . . . .
C40 C41 C46 C45 175.3(2) . . . .
Co4 O9 C47 O10 1.4(4) . . . .
Co4 O9 C47 C43 -178.94(16) . . . .
C42 C43 C47 O9 176.6(2) . . . .
C44 C43 C47 O9 -4.2(3) . . . .
C42 C43 C47 O10 -3.6(3) . . . .
C44 C43 C47 O10 175.5(2) . . . .
Co1 O11 C48 O12 1.5(4) 1_545 . . .
Co1 O11 C48 C45 -177.41(15) 1_545 . . .
C44 C45 C48 O12 158.3(2) . . . .
C46 C45 C48 O12 -21.6(3) . . . .
C44 C45 C48 O11 -22.8(3) . . . .
C46 C45 C48 O11 157.4(2) . . . .
N13 N14 C49 C50 -0.9(3) . . . .
N13 N14 C49 C52 -180.0(2) . . . .
N14 C49 C50 C51 0.6(3) . . . .
C52 C49 C50 C51 179.5(3) . . . .
N14 N13 C51 C50 -0.4(3) . . . .
Co4 N13 C51 C50 173.14(18) . . . .
N14 N13 C51 C53 -179.0(2) . . . .
Co4 N13 C51 C53 -5.4(4) . . . .
C49 C50 C51 N13 -0.1(3) . . . .
C49 C50 C51 C53 178.4(3) . . . .
N15 N16 C54 C55 -0.8(3) . . . .
N15 N16 C54 C57 179.7(2) . . . .
N16 C54 C55 C56 0.6(3) . . . .
C57 C54 C55 C56 -180.0(3) . . . .
N16 N15 C56 C55 -0.2(3) . . . .
Co4 N15 C56 C55 176.18(16) . . . .
N16 N15 C56 C58 -179.0(2) . . . .
Co4 N15 C56 C58 -2.6(4) . . . .
C54 C55 C56 N15 -0.3(3) . . . .
C54 C55 C56 C58 178.4(2) . . . .
